data_7244259
loop_
_publ_author_name
'Sun, Zhen-Zhou'
'Zhu, Ning'
'Pan, Xun'
'Hu, Fu-Zhen'
'Wang, Guo'
'Yang, Yu-Ping'
'Qiu, Qi-Ming'
'Li, Zhong-Feng'
'Xin, Xiu-Lan'
'Liu, Jian-Ming'
'Li, Xiao-Qi'
'Jin, Qiong-Hua'
'Ren, Zhi-Gang'
'Zhou, Qing-Li'

_publ_section_title
;
 Designing luminescent diimine-Cu(i)--phosphine complexes by tuning
 N-ligand and counteranions: correlation of weak interactions,
 luminescence and THz absorption spectra
;
_journal_name_full CrystEngComm
_journal_paper_doi 10.1039/D1CE01574E
_journal_year 2022
_chemical_formula_moiety 'C61 H52 Cu2 N8 P2, 2(C H3 O), C H4 O'
_chemical_formula_sum 'C64 H62 Cu2 N8 O3 P2'
_chemical_formula_weight 1180.23
_space_group_crystal_system monoclinic
_space_group_IT_number 9
_space_group_name_Hall 'C -2yc'
_space_group_name_H-M_alt 'C 1 c 1'
_atom_sites_solution_hydrogens geom
_audit_creation_date 2019-11-21
_audit_creation_method
;
Olex2 1.2
(compiled 2018.05.29 svn.r3508 for OlexSys, GUI svn.r5506)
;
_audit_update_record
;
2021-04-02 deposited with the CCDC.	2022-01-04 downloaded from the CCDC.
;
_cell_angle_alpha 90
_cell_angle_beta 95.466(2)
_cell_angle_gamma 90
_cell_formula_units_Z 4
_cell_length_a 11.7324(2)
_cell_length_b 20.7132(3)
_cell_length_c 23.3587(4)
_cell_measurement_reflns_used 20599
_cell_measurement_temperature 100(2)
_cell_measurement_theta_max 73.614
_cell_measurement_theta_min 3.845
_cell_volume 5650.72(16)
_computing_cell_refinement 'CrysAlisPro 1.171.39.33c (Rigaku OD, 2017)'
_computing_data_collection 'CrysAlisPro 1.171.39.33c (Rigaku OD, 2017)'
_computing_data_reduction 'CrysAlisPro 1.171.39.33c (Rigaku OD, 2017)'
_computing_molecular_graphics 'Olex2 (Dolomanov et al., 2009)'
_computing_publication_material 'Olex2 (Dolomanov et al., 2009)'
_computing_structure_refinement 'ShelXL (Sheldrick, 2015)'
_computing_structure_solution 'SHELXL-2018/3 (Sheldrick, 2018)'
_diffrn_ambient_temperature 100.15
_diffrn_measured_fraction_theta_full 0.999
_diffrn_measured_fraction_theta_max 0.975
_diffrn_measurement_device_type 'XtaLAB AFC12 (RINC): Kappa dual home/near'
_diffrn_measurement_method '\w scans'
_diffrn_radiation_type CuK\a
_diffrn_radiation_wavelength 1.54178
_diffrn_reflns_av_R_equivalents 0.0475
_diffrn_reflns_av_unetI/netI 0.0413
_diffrn_reflns_Laue_measured_fraction_full 0.999
_diffrn_reflns_Laue_measured_fraction_max 0.975
_diffrn_reflns_limit_h_max 14
_diffrn_reflns_limit_h_min -14
_diffrn_reflns_limit_k_max 25
_diffrn_reflns_limit_k_min -17
_diffrn_reflns_limit_l_max 28
_diffrn_reflns_limit_l_min -29
_diffrn_reflns_number 22763
_diffrn_reflns_point_group_measured_fraction_full 0.911
_diffrn_reflns_point_group_measured_fraction_max 0.874
_diffrn_reflns_theta_full 67.679
_diffrn_reflns_theta_max 74.130
_diffrn_reflns_theta_min 3.802
_exptl_absorpt_coefficient_mu 1.896
_exptl_absorpt_correction_T_max 1.00000
_exptl_absorpt_correction_T_min 0.09738
_exptl_absorpt_correction_type multi-scan
_exptl_absorpt_process_details
;
CrysAlisPro 1.171.39.33c (Rigaku Oxford Diffraction, 2017)
Empirical absorption correction using spherical harmonics,
 implemented in SCALE3 ABSPACK scaling algorithm.
;
_exptl_crystal_colour yellow
_exptl_crystal_colour_primary yellow
_exptl_crystal_density_diffrn 1.387
_exptl_crystal_description block
_exptl_crystal_F_000 2456
_exptl_crystal_size_max 0.3
_exptl_crystal_size_mid 0.25
_exptl_crystal_size_min 0.2
_refine_diff_density_max 0.855
_refine_diff_density_min -0.777
_refine_diff_density_rms 0.113
_refine_ls_abs_structure_details
;
 Classical Flack method preferred over Parsons because s.u. lower.
;
_refine_ls_abs_structure_Flack 0.06(4)
_refine_ls_extinction_method none
_refine_ls_goodness_of_fit_ref 1.059
_refine_ls_hydrogen_treatment constr
_refine_ls_matrix_type full
_refine_ls_number_parameters 716
_refine_ls_number_reflns 10043
_refine_ls_number_restraints 2
_refine_ls_restrained_S_all 1.059
_refine_ls_R_factor_all 0.0832
_refine_ls_R_factor_gt 0.0827
_refine_ls_shift/su_max 0.000
_refine_ls_shift/su_mean 0.000
_refine_ls_structure_factor_coef Fsqd
_refine_ls_weighting_details
;
 w=1/[\s^2^(Fo^2^)+(0.1854P)^2^+5.2003P]
 where P=(Fo^2^+2Fc^2^)/3
;
_refine_ls_weighting_scheme calc
_refine_ls_wR_factor_gt 0.2124
_refine_ls_wR_factor_ref 0.2129
_reflns_Friedel_coverage 0.790
_reflns_Friedel_fraction_full 0.823
_reflns_Friedel_fraction_max 0.772
_reflns_number_gt 9905
_reflns_number_total 10043
_reflns_threshold_expression 'I > 2\s(I)'
_cod_data_source_file d1ce01574e2.cif
_cod_data_source_block 1_a
_cod_original_cell_volume 5650.71(16)
_cod_depositor_comments
;
It seems clear that the carbon and nitrogen atoms of cyanide
anions are missasigned, monodentate cyanide always bind via the
carbon atom.
miguel.
;
_cod_database_code 7244259
_shelxl_version_number 2013-2
_shelx_space_group_comment
;
The symmetry employed for this shelxl refinement is uniquely defined
by the following loop, which should always be used as a source of
symmetry information in preference to the above space-group names.
They are only intended as comments.
;
_shelx_estimated_absorpt_t_max 0.703
_shelx_estimated_absorpt_t_min 0.600
_olex2_refinement_description
;
1. Fixed Uiso
 At 1.2 times of:
  All C(H) groups, All C(H,H) groups
 At 1.5 times of:
  All C(H,H,H) groups, All O(H) groups
2.a Secondary CH2 refined with riding coordinates:
 C29(H29A,H29B), C35(H35A,H35B)
2.b Me refined with riding coordinates:
 C60(H60A,H60B,H60C), C14(H14A,H14B,H14C), C15(H15A,H15B,H15C), C61(H61A,H61B,
 H61C)
2.c Aromatic/amide H refined with riding coordinates:
 C49(H49), C31(H31), C9(H9), C50(H50), C23(H23), C24(H24), C26(H26), C2(H2),
 C27(H27), C53(H53), C57(H57), C28(H28), C32(H32), C18(H18), C34(H34), C11(H11),
  C46(H46), C47(H47), C58(H58), C44(H44), C41(H41), C10(H10), C45(H45), C8(H8),
 C52(H52), C37(H37), C38(H38), C40(H40), C43(H43), C3(H3), C21(H21), C33(H33),
 C22(H22), C39(H39), C20(H20), C19(H19)
2.d Idealised Me refined as rotating group:
 C64(H64A,H64B,H64C), C63(H63A,H63B,H63C), C65(H65A,H65B,H65C)
2.e Idealised tetrahedral OH refined as rotating group:
 O1(H1)
;
_olex2_submission_special_instructions 'No special instructions were received'

loop_
_space_group_symop_operation_xyz
'x, y, z'
'x, -y, z+1/2'
'x+1/2, y+1/2, z'
'x+1/2, -y+1/2, z+1/2'

loop_
_atom_site_label
_atom_site_type_symbol
_atom_site_fract_x
_atom_site_fract_y
_atom_site_fract_z
_atom_site_U_iso_or_equiv
_atom_site_adp_type
_atom_site_occupancy
_atom_site_site_symmetry_order
_atom_site_calc_flag
_atom_site_refinement_flags_posn
_atom_site_refinement_flags_adp
_atom_site_refinement_flags_occupancy
_atom_site_disorder_assembly
_atom_site_disorder_group
Cu1 Cu 0.44700(7) 0.31943(5) 0.55663(4) 0.0240(3) Uani 1 1 d . . . . .
Cu2 Cu 0.43192(8) 0.61481(5) 0.40608(4) 0.0244(3) Uani 1 1 d . . . . .
P1 P 0.55669(12) 0.40564(8) 0.54307(7) 0.0201(3) Uani 1 1 d . . . . .
P2 P 0.36163(13) 0.51742(8) 0.38082(7) 0.0215(3) Uani 1 1 d . . . . .
N2 N 0.3000(5) 0.3053(3) 0.4976(3) 0.0250(11) Uani 1 1 d . . . . .
N7 N 0.4271(5) 0.6415(3) 0.4923(3) 0.0257(12) Uani 1 1 d . . . . .
N4 N 0.3693(5) 0.4729(3) 0.4946(2) 0.0211(10) Uani 1 1 d . . . . .
N1 N 0.3185(5) 0.3393(3) 0.6106(3) 0.0246(11) Uani 1 1 d . . . . .
N6 N 0.6097(5) 0.6190(3) 0.4333(3) 0.0256(12) Uani 1 1 d . . . . .
N5 N 0.2846(5) 0.5048(3) 0.5760(3) 0.0290(12) Uani 1 1 d . . . . .
C30 C 0.2703(6) 0.4843(3) 0.5212(3) 0.0229(13) Uani 1 1 d . . . . .
C56 C 0.6300(6) 0.6350(3) 0.4900(3) 0.0237(13) Uani 1 1 d . . . . .
C49 C 0.8122(7) 0.6143(4) 0.4281(4) 0.0313(16) Uani 1 1 d . . . . .
H49 H 0.8739 0.6061 0.4055 0.038 Uiso 1 1 calc R . . . .
C16 C 0.5835(8) 0.2070(5) 0.6157(4) 0.046(2) Uani 1 1 d . . . . .
C62 C 0.3516(8) 0.7261(4) 0.3237(3) 0.0350(17) Uani 1 1 d . . . . .
C5 C 0.2015(6) 0.3175(3) 0.5231(3) 0.0262(14) Uani 1 1 d . . . . .
C25 C 0.6541(5) 0.3967(3) 0.4864(3) 0.0221(12) Uani 1 1 d . . . . .
C29 C 0.4809(5) 0.4833(3) 0.5251(3) 0.0203(12) Uani 1 1 d . . . . .
H29A H 0.4721 0.5074 0.5610 0.024 Uiso 1 1 calc R . . . .
H29B H 0.5278 0.5099 0.5010 0.024 Uiso 1 1 calc R . . . .
C55 C 0.5324(6) 0.6470(3) 0.5212(3) 0.0251(13) Uani 1 1 d . . . . .
C6 C 0.2115(6) 0.3349(3) 0.5827(3) 0.0243(13) Uani 1 1 d . . . . .
C1 C 0.2933(6) 0.2864(3) 0.4434(3) 0.0281(14) Uani 1 1 d . . . . .
C31 C 0.1610(6) 0.4747(4) 0.4924(3) 0.0289(14) Uani 1 1 d . . . . .
H31 H 0.1519 0.4594 0.4538 0.035 Uiso 1 1 calc R . . . .
C59 C 0.3352(6) 0.6538(3) 0.5203(3) 0.0272(14) Uani 1 1 d . . . . .
C35 C 0.3677(6) 0.4509(3) 0.4362(3) 0.0231(13) Uani 1 1 d . . . . .
H35A H 0.3005 0.4224 0.4277 0.028 Uiso 1 1 calc R . . . .
H35B H 0.4372 0.4246 0.4326 0.028 Uiso 1 1 calc R . . . .
C54 C 0.5497(6) 0.6648(3) 0.5800(3) 0.0266(14) Uani 1 1 d . . . . .
C9 C -0.0077(6) 0.3220(4) 0.5222(4) 0.0343(17) Uani 1 1 d . . . . .
H9 H -0.0814 0.3186 0.5017 0.041 Uiso 1 1 calc R . . . .
C50 C 0.8338(7) 0.6291(4) 0.4850(4) 0.0316(15) Uani 1 1 d . . . . .
H50 H 0.9103 0.6312 0.5023 0.038 Uiso 1 1 calc R . . . .
C23 C 0.7912(6) 0.4385(4) 0.4240(3) 0.0279(14) Uani 1 1 d . . . . .
H23 H 0.8351 0.4736 0.4117 0.033 Uiso 1 1 calc R . . . .
C7 C 0.1120(6) 0.3447(4) 0.6108(3) 0.0292(14) Uani 1 1 d . . . . .
C48 C 0.6970(6) 0.6111(3) 0.4024(3) 0.0254(13) Uani 1 1 d . . . . .
C24 C 0.7198(5) 0.4476(3) 0.4676(3) 0.0235(13) Uani 1 1 d . . . . .
H24 H 0.7157 0.4889 0.4850 0.028 Uiso 1 1 calc R . . . .
C12 C 0.3309(6) 0.3514(4) 0.6669(3) 0.0285(14) Uani 1 1 d . . . . .
C26 C 0.6660(6) 0.3360(4) 0.4619(3) 0.0261(13) Uani 1 1 d . . . . .
H26 H 0.6255 0.3004 0.4757 0.031 Uiso 1 1 calc R . . . .
C42 C 0.4294(6) 0.4791(3) 0.3214(3) 0.0237(13) Uani 1 1 d . . . . .
C2 C 0.1854(7) 0.2795(3) 0.4106(3) 0.0307(15) Uani 1 1 d . . . . .
H2 H 0.1823 0.2668 0.3714 0.037 Uiso 1 1 calc R . . . .
C17 C 0.6619(6) 0.4305(4) 0.6018(3) 0.0286(14) Uani 1 1 d . . . . .
C27 C 0.7358(6) 0.3264(4) 0.4177(4) 0.0301(15) Uani 1 1 d . . . . .
H27 H 0.7409 0.2850 0.4007 0.036 Uiso 1 1 calc R . . . .
C51 C 0.7404(7) 0.6413(4) 0.5180(3) 0.0296(14) Uani 1 1 d . . . . .
C53 C 0.6646(7) 0.6716(4) 0.6065(3) 0.0328(16) Uani 1 1 d . . . . .
H53 H 0.6765 0.6843 0.6457 0.039 Uiso 1 1 calc R . . . .
C57 C 0.4509(7) 0.6765(4) 0.6089(3) 0.0346(17) Uani 1 1 d . . . . .
H57 H 0.4578 0.6883 0.6483 0.041 Uiso 1 1 calc R . . . .
C60 C 0.2195(7) 0.6499(4) 0.4869(3) 0.0308(15) Uani 1 1 d . . . . .
H60A H 0.1600 0.6599 0.5123 0.046 Uiso 1 1 calc R . . . .
H60B H 0.2075 0.6062 0.4713 0.046 Uiso 1 1 calc R . . . .
H60C H 0.2155 0.6810 0.4551 0.046 Uiso 1 1 calc R . . . .
O2 O 0.3307(8) 0.8365(4) 0.2549(4) 0.067(2) Uani 1 1 d . . . . .
C28 C 0.7984(6) 0.3781(4) 0.3984(3) 0.0279(14) Uani 1 1 d . . . . .
H28 H 0.8456 0.3721 0.3680 0.033 Uiso 1 1 calc R . . . .
C36 C 0.2095(6) 0.5154(4) 0.3531(3) 0.0283(14) Uani 1 1 d . . . . .
C32 C 0.0668(7) 0.4882(4) 0.5219(4) 0.0363(17) Uani 1 1 d . . . . .
H32 H -0.0082 0.4813 0.5037 0.044 Uiso 1 1 calc R . . . .
N3 N 0.5295(7) 0.2435(4) 0.5864(4) 0.0486(19) Uani 1 1 d . . . . .
C18 C 0.6999(6) 0.4943(5) 0.6089(3) 0.0332(16) Uani 1 1 d . . . . .
H18 H 0.6637 0.5273 0.5855 0.040 Uiso 1 1 calc R . . . .
C34 C 0.1893(8) 0.5183(4) 0.6023(4) 0.0388(18) Uani 1 1 d . . . . .
H34 H 0.1993 0.5338 0.6408 0.047 Uiso 1 1 calc R . . . .
C11 C 0.2342(7) 0.3608(5) 0.6978(4) 0.0369(17) Uani 1 1 d . . . . .
H11 H 0.2443 0.3691 0.7380 0.044 Uiso 1 1 calc R . . . .
C46 C 0.5865(6) 0.4232(4) 0.2845(3) 0.0316(15) Uani 1 1 d . . . . .
H46 H 0.6551 0.3989 0.2915 0.038 Uiso 1 1 calc R . . . .
C47 C 0.5295(6) 0.4448(4) 0.3306(3) 0.0301(15) Uani 1 1 d . . . . .
H47 H 0.5603 0.4356 0.3688 0.036 Uiso 1 1 calc R . . . .
C58 C 0.3450(7) 0.6707(4) 0.5788(3) 0.0312(15) Uani 1 1 d . . . . .
H58 H 0.2780 0.6781 0.5977 0.037 Uiso 1 1 calc R . . . .
C14 C 0.4499(6) 0.3557(5) 0.6965(3) 0.0358(17) Uani 1 1 d . . . . .
H14A H 0.4459 0.3646 0.7375 0.054 Uiso 1 1 calc R . . . .
H14B H 0.4916 0.3906 0.6794 0.054 Uiso 1 1 calc R . . . .
H14C H 0.4899 0.3147 0.6921 0.054 Uiso 1 1 calc R . . . .
C44 C 0.4433(8) 0.4707(6) 0.2188(4) 0.045(2) Uani 1 1 d . . . . .
H44 H 0.4132 0.4798 0.1805 0.054 Uiso 1 1 calc R . . . .
C41 C 0.1473(7) 0.5719(4) 0.3465(3) 0.0329(16) Uani 1 1 d . . . . .
H41 H 0.1838 0.6123 0.3541 0.039 Uiso 1 1 calc R . . . .
C10 C 0.1265(6) 0.3581(4) 0.6702(4) 0.0343(16) Uani 1 1 d . . . . .
H10 H 0.0617 0.3652 0.6908 0.041 Uiso 1 1 calc R . . . .
C45 C 0.5438(7) 0.4369(4) 0.2289(3) 0.0354(16) Uani 1 1 d . . . . .
H45 H 0.5838 0.4231 0.1975 0.042 Uiso 1 1 calc R . . . .
C8 C 0.0021(6) 0.3381(4) 0.5789(4) 0.0338(16) Uani 1 1 d . . . . .
H8 H -0.0652 0.3452 0.5977 0.041 Uiso 1 1 calc R . . . .
C52 C 0.7556(7) 0.6603(4) 0.5771(3) 0.0311(15) Uani 1 1 d . . . . .
H52 H 0.8308 0.6651 0.5957 0.037 Uiso 1 1 calc R . . . .
C15 C 0.4016(7) 0.2722(4) 0.4173(4) 0.0332(15) Uani 1 1 d . . . . .
H15A H 0.3836 0.2589 0.3771 0.050 Uiso 1 1 calc R . . . .
H15B H 0.4428 0.2373 0.4387 0.050 Uiso 1 1 calc R . . . .
H15C H 0.4496 0.3110 0.4187 0.050 Uiso 1 1 calc R . . . .
C4 C 0.0923(6) 0.3100(4) 0.4931(3) 0.0285(14) Uani 1 1 d . . . . .
C37 C 0.1550(6) 0.4560(4) 0.3397(3) 0.0337(16) Uani 1 1 d . . . . .
H37 H 0.1983 0.4171 0.3424 0.040 Uiso 1 1 calc R . . . .
O1 O 0.9249(10) 0.2888(4) 0.7752(4) 0.076(3) Uani 1 1 d . . . . .
H1 H 0.8692 0.2654 0.7633 0.113 Uiso 1 1 calc GR . . . .
N8 N 0.3824(7) 0.6845(4) 0.3538(3) 0.0425(17) Uani 1 1 d . . . . .
C38 C 0.0380(7) 0.4536(6) 0.3224(3) 0.044(2) Uani 1 1 d . . . . .
H38 H 0.0008 0.4137 0.3132 0.053 Uiso 1 1 calc R . . . .
C40 C 0.0303(7) 0.5694(6) 0.3285(3) 0.046(2) Uani 1 1 d . . . . .
H40 H -0.0121 0.6084 0.3230 0.055 Uiso 1 1 calc R . . . .
C61 C 0.6736(7) 0.5980(4) 0.3393(3) 0.0334(16) Uani 1 1 d . . . . .
H61A H 0.7463 0.5933 0.3222 0.050 Uiso 1 1 calc R . . . .
H61B H 0.6302 0.6341 0.3208 0.050 Uiso 1 1 calc R . . . .
H61C H 0.6289 0.5582 0.3335 0.050 Uiso 1 1 calc R . . . .
C43 C 0.3852(7) 0.4919(4) 0.2647(3) 0.0360(17) Uani 1 1 d . . . . .
H43 H 0.3154 0.5150 0.2575 0.043 Uiso 1 1 calc R . . . .
C3 C 0.0868(7) 0.2910(4) 0.4351(4) 0.0336(16) Uani 1 1 d . . . . .
H3 H 0.0147 0.2862 0.4132 0.040 Uiso 1 1 calc R . . . .
C21 C 0.8037(7) 0.4012(6) 0.6800(4) 0.053(3) Uani 1 1 d . . . . .
H21 H 0.8383 0.3694 0.7053 0.063 Uiso 1 1 calc R . . . .
C33 C 0.0808(7) 0.5114(5) 0.5775(4) 0.0412(19) Uani 1 1 d . . . . .
H33 H 0.0167 0.5221 0.5977 0.049 Uiso 1 1 calc R . . . .
C22 C 0.7129(7) 0.3838(5) 0.6382(4) 0.0393(19) Uani 1 1 d . . . . .
H22 H 0.6873 0.3403 0.6352 0.047 Uiso 1 1 calc R . . . .
C39 C -0.0232(7) 0.5118(6) 0.3190(4) 0.048(2) Uani 1 1 d . . . . .
H39 H -0.1038 0.5109 0.3098 0.058 Uiso 1 1 calc R . . . .
C20 C 0.8414(8) 0.4636(6) 0.6840(4) 0.049(2) Uani 1 1 d . . . . .
H20 H 0.9043 0.4743 0.7109 0.058 Uiso 1 1 calc R . . . .
C19 C 0.7903(8) 0.5102(5) 0.6500(4) 0.044(2) Uani 1 1 d . . . . .
H19 H 0.8158 0.5537 0.6539 0.053 Uiso 1 1 calc R . . . .
O3 O 0.7537(9) 0.2184(5) 0.7130(4) 0.074(2) Uani 1 1 d . . . . .
C64 C 0.4138(11) 0.8234(6) 0.2216(5) 0.055(2) Uani 1 1 d . . . . .
H64A H 0.4304 0.8620 0.1997 0.083 Uiso 1 1 calc GR . . . .
H64B H 0.3893 0.7884 0.1950 0.083 Uiso 1 1 calc GR . . . .
H64C H 0.4829 0.8102 0.2457 0.083 Uiso 1 1 calc GR . . . .
C63 C 1.0275(13) 0.2509(6) 0.7803(6) 0.068(3) Uani 1 1 d . . . . .
H63A H 1.0847 0.2715 0.8077 0.103 Uiso 1 1 calc GR . . . .
H63B H 1.0574 0.2476 0.7426 0.103 Uiso 1 1 calc GR . . . .
H63C H 1.0105 0.2076 0.7941 0.103 Uiso 1 1 calc GR . . . .
C65 C 0.7489(14) 0.1599(7) 0.7378(7) 0.075(4) Uani 1 1 d . . . . .
H65A H 0.7931 0.1606 0.7755 0.113 Uiso 1 1 calc GR . . . .
H65B H 0.7810 0.1275 0.7134 0.113 Uiso 1 1 calc GR . . . .
H65C H 0.6690 0.1491 0.7424 0.113 Uiso 1 1 calc GR . . . .

loop_
_atom_site_aniso_label
_atom_site_aniso_U_11
_atom_site_aniso_U_22
_atom_site_aniso_U_33
_atom_site_aniso_U_23
_atom_site_aniso_U_13
_atom_site_aniso_U_12
Cu1 0.0216(4) 0.0181(5) 0.0323(5) 0.0049(4) 0.0034(4) -0.0003(4)
Cu2 0.0295(5) 0.0167(5) 0.0267(5) -0.0008(4) 0.0008(4) 0.0016(4)
P1 0.0173(7) 0.0179(8) 0.0245(7) 0.0036(6) -0.0011(5) -0.0014(6)
P2 0.0219(7) 0.0176(8) 0.0240(7) -0.0002(6) -0.0023(5) 0.0024(6)
N2 0.027(3) 0.018(3) 0.031(3) 0.001(2) 0.003(2) -0.004(2)
N7 0.033(3) 0.015(3) 0.029(3) -0.001(2) 0.003(2) -0.003(2)
N4 0.019(2) 0.019(3) 0.023(3) -0.003(2) -0.0044(19) 0.001(2)
N1 0.022(3) 0.020(3) 0.032(3) 0.005(2) 0.000(2) 0.000(2)
N6 0.032(3) 0.014(3) 0.032(3) -0.002(2) 0.005(2) -0.004(2)
N5 0.029(3) 0.030(3) 0.028(3) -0.004(2) 0.003(2) -0.001(2)
C30 0.024(3) 0.015(3) 0.029(3) 0.005(2) -0.002(2) 0.000(2)
C56 0.027(3) 0.012(3) 0.031(3) 0.000(2) 0.001(3) -0.007(2)
C49 0.034(4) 0.020(4) 0.042(4) -0.002(3) 0.010(3) -0.001(3)
C16 0.044(5) 0.038(5) 0.059(5) 0.029(4) 0.020(4) 0.026(4)
C62 0.062(5) 0.018(3) 0.024(3) 0.008(3) -0.002(3) 0.015(3)
C5 0.022(3) 0.016(3) 0.040(4) 0.002(3) 0.005(3) -0.002(2)
C25 0.017(3) 0.022(3) 0.026(3) 0.003(3) -0.003(2) 0.001(2)
C29 0.016(3) 0.016(3) 0.027(3) 0.000(2) -0.005(2) -0.001(2)
C55 0.034(4) 0.017(3) 0.025(3) -0.001(2) 0.001(3) -0.005(3)
C6 0.018(3) 0.017(3) 0.037(4) 0.003(3) -0.001(3) -0.004(2)
C1 0.032(4) 0.017(3) 0.035(4) -0.001(3) 0.001(3) -0.005(3)
C31 0.025(3) 0.024(4) 0.035(4) 0.005(3) -0.007(3) -0.002(3)
C59 0.030(3) 0.017(3) 0.035(4) 0.003(3) 0.008(3) 0.000(3)
C35 0.023(3) 0.020(3) 0.025(3) -0.001(2) -0.004(2) 0.002(2)
C54 0.033(3) 0.020(3) 0.027(3) 0.000(3) 0.004(3) -0.009(3)
C9 0.021(3) 0.029(4) 0.051(5) 0.003(3) -0.005(3) -0.001(3)
C50 0.031(3) 0.019(3) 0.044(4) 0.000(3) 0.004(3) -0.008(3)
C23 0.025(3) 0.029(4) 0.029(3) 0.007(3) 0.000(2) -0.006(3)
C7 0.023(3) 0.028(4) 0.037(4) -0.003(3) 0.001(3) -0.001(3)
C48 0.027(3) 0.012(3) 0.037(4) 0.001(2) 0.005(3) 0.000(2)
C24 0.018(3) 0.021(3) 0.030(3) 0.001(2) 0.000(2) -0.002(2)
C12 0.023(3) 0.031(4) 0.031(3) 0.004(3) 0.002(3) -0.001(3)
C26 0.022(3) 0.020(3) 0.036(4) 0.001(3) 0.000(3) -0.001(3)
C42 0.023(3) 0.018(3) 0.029(3) -0.001(2) -0.001(2) -0.005(2)
C2 0.041(4) 0.017(3) 0.032(3) -0.001(3) -0.006(3) -0.006(3)
C17 0.019(3) 0.041(4) 0.026(3) 0.003(3) 0.002(2) 0.004(3)
C27 0.029(4) 0.022(3) 0.039(4) -0.003(3) 0.005(3) 0.002(3)
C51 0.032(4) 0.021(3) 0.035(4) 0.002(3) 0.002(3) -0.003(3)
C53 0.036(4) 0.030(4) 0.032(4) -0.003(3) 0.000(3) -0.013(3)
C57 0.039(4) 0.034(4) 0.031(4) -0.006(3) 0.007(3) -0.011(3)
C60 0.034(4) 0.024(4) 0.034(4) -0.002(3) 0.001(3) 0.000(3)
O2 0.077(6) 0.048(4) 0.080(6) 0.012(4) 0.024(4) 0.022(4)
C28 0.026(3) 0.027(4) 0.031(3) 0.005(3) 0.004(3) 0.005(3)
C36 0.029(3) 0.032(4) 0.024(3) 0.002(3) 0.003(3) 0.003(3)
C32 0.025(3) 0.026(4) 0.055(5) 0.009(3) -0.006(3) 0.001(3)
N3 0.047(4) 0.039(4) 0.063(5) 0.006(4) 0.023(4) 0.000(3)
C18 0.022(3) 0.045(5) 0.032(4) -0.007(3) -0.004(3) -0.004(3)
C34 0.039(4) 0.038(5) 0.041(4) -0.008(3) 0.009(3) -0.001(3)
C11 0.033(4) 0.045(5) 0.034(4) 0.002(3) 0.007(3) 0.003(3)
C46 0.029(3) 0.028(4) 0.038(4) -0.006(3) 0.003(3) 0.004(3)
C47 0.032(3) 0.034(4) 0.024(3) -0.003(3) -0.004(3) 0.003(3)
C58 0.031(4) 0.029(4) 0.035(4) -0.004(3) 0.006(3) -0.007(3)
C14 0.026(3) 0.052(5) 0.030(4) 0.006(3) 0.004(3) 0.002(3)
C44 0.040(4) 0.066(6) 0.029(4) 0.004(4) 0.001(3) 0.006(4)
C41 0.034(4) 0.041(4) 0.023(3) 0.007(3) 0.002(3) 0.012(3)
C10 0.025(3) 0.041(4) 0.037(4) 0.002(3) 0.008(3) 0.000(3)
C45 0.036(4) 0.040(4) 0.031(4) -0.003(3) 0.006(3) 0.002(3)
C8 0.019(3) 0.034(4) 0.049(4) -0.004(3) 0.003(3) -0.002(3)
C52 0.033(4) 0.024(4) 0.036(4) 0.001(3) -0.002(3) -0.009(3)
C15 0.037(4) 0.025(4) 0.038(4) -0.004(3) 0.010(3) -0.005(3)
C4 0.026(3) 0.019(3) 0.039(4) 0.001(3) -0.002(3) -0.003(3)
C37 0.027(3) 0.044(5) 0.029(3) -0.003(3) -0.003(3) -0.006(3)
O1 0.098(7) 0.046(5) 0.077(6) 0.003(4) -0.024(5) 0.004(5)
N8 0.050(4) 0.034(4) 0.043(4) -0.008(3) 0.004(3) 0.002(3)
C38 0.026(4) 0.078(7) 0.028(4) 0.004(4) -0.003(3) -0.016(4)
C40 0.032(4) 0.078(7) 0.028(4) 0.019(4) 0.003(3) 0.021(4)
C61 0.036(4) 0.031(4) 0.034(4) -0.004(3) 0.008(3) -0.003(3)
C43 0.034(4) 0.044(5) 0.030(4) 0.003(3) 0.002(3) 0.007(3)
C3 0.035(4) 0.019(4) 0.045(4) 0.001(3) -0.010(3) -0.005(3)
C21 0.027(4) 0.090(8) 0.041(5) 0.027(5) 0.005(3) 0.023(4)
C33 0.035(4) 0.037(5) 0.053(5) -0.001(4) 0.015(4) 0.004(3)
C22 0.027(4) 0.061(6) 0.030(4) 0.015(3) 0.001(3) 0.005(4)
C39 0.030(4) 0.087(8) 0.027(4) 0.008(4) -0.001(3) 0.002(4)
C20 0.034(4) 0.077(7) 0.034(4) -0.012(4) -0.004(3) -0.003(4)
C19 0.035(4) 0.053(6) 0.043(5) -0.018(4) -0.004(3) -0.003(4)
O3 0.092(6) 0.054(5) 0.072(6) 0.008(4) -0.015(5) -0.003(5)
C64 0.065(7) 0.052(6) 0.049(5) 0.002(4) 0.001(5) 0.000(5)
C63 0.093(9) 0.050(7) 0.063(7) 0.015(5) 0.009(6) 0.005(6)
C65 0.079(8) 0.057(8) 0.088(10) 0.018(7) -0.003(7) 0.000(7)

loop_
_atom_type_symbol
_atom_type_description
_atom_type_scat_dispersion_real
_atom_type_scat_dispersion_imag
_atom_type_scat_source
C C 0.0181 0.0091 'International Tables Vol C Tables 4.2.6.8 and 6.1.1.4'
H H 0.0000 0.0000 'International Tables Vol C Tables 4.2.6.8 and 6.1.1.4'
Cu Cu -1.9646 0.5888 'International Tables Vol C Tables 4.2.6.8 and 6.1.1.4'
N N 0.0311 0.0180 'International Tables Vol C Tables 4.2.6.8 and 6.1.1.4'
O O 0.0492 0.0322 'International Tables Vol C Tables 4.2.6.8 and 6.1.1.4'
P P 0.2955 0.4335 'International Tables Vol C Tables 4.2.6.8 and 6.1.1.4'

loop_
_geom_angle_atom_site_label_1
_geom_angle_atom_site_label_2
_geom_angle_atom_site_label_3
_geom_angle
_geom_angle_site_symmetry_1
_geom_angle_site_symmetry_3
_geom_angle_publ_flag
N2 Cu1 P1 117.37(17) . . ?
N1 Cu1 P1 112.57(18) . . ?
N1 Cu1 N2 80.3(2) . . ?
N3 Cu1 P1 115.0(3) . . ?
N3 Cu1 N2 117.9(3) . . ?
N3 Cu1 N1 107.9(3) . . ?
N7 Cu2 P2 116.62(17) . . ?
N7 Cu2 N6 79.5(2) . . ?
N6 Cu2 P2 116.29(17) . . ?
N8 Cu2 P2 115.1(2) . . ?
N8 Cu2 N7 112.0(3) . . ?
N8 Cu2 N6 112.5(3) . . ?
C25 P1 Cu1 115.2(2) . . ?
C25 P1 C29 103.8(3) . . ?
C29 P1 Cu1 116.8(2) . . ?
C17 P1 Cu1 118.3(3) . . ?
C17 P1 C25 98.5(3) . . ?
C17 P1 C29 101.5(3) . . ?
C35 P2 Cu2 119.3(2) . . ?
C42 P2 Cu2 114.3(2) . . ?
C42 P2 C35 102.2(3) . . ?
C36 P2 Cu2 115.7(3) . . ?
C36 P2 C35 101.3(3) . . ?
C36 P2 C42 101.5(3) . . ?
C5 N2 Cu1 110.9(5) . . ?
C1 N2 Cu1 129.3(5) . . ?
C1 N2 C5 119.7(6) . . ?
C55 N7 Cu2 113.2(5) . . ?
C59 N7 Cu2 128.1(5) . . ?
C59 N7 C55 118.6(6) . . ?
C30 N4 C29 120.8(5) . . ?
C30 N4 C35 122.9(5) . . ?
C35 N4 C29 116.3(5) . . ?
C6 N1 Cu1 112.5(5) . . ?
C12 N1 Cu1 127.8(5) . . ?
C12 N1 C6 119.6(6) . . ?
C56 N6 Cu2 112.1(5) . . ?
C48 N6 Cu2 128.5(5) . . ?
C48 N6 C56 119.3(6) . . ?
C30 N5 C34 117.6(7) . . ?
N4 C30 C31 121.7(6) . . ?
N5 C30 N4 116.5(6) . . ?
N5 C30 C31 121.8(6) . . ?
N6 C56 C55 117.4(6) . . ?
N6 C56 C51 123.0(7) . . ?
C51 C56 C55 119.6(6) . . ?
C50 C49 H49 120.0 . . ?
C50 C49 C48 120.1(7) . . ?
C48 C49 H49 120.0 . . ?
N2 C5 C6 118.3(7) . . ?
N2 C5 C4 121.8(7) . . ?
C4 C5 C6 119.8(6) . . ?
C24 C25 P1 123.2(5) . . ?
C26 C25 P1 118.6(5) . . ?
C26 C25 C24 118.1(6) . . ?
P1 C29 H29A 109.2 . . ?
P1 C29 H29B 109.2 . . ?
N4 C29 P1 111.9(4) . . ?
N4 C29 H29A 109.2 . . ?
N4 C29 H29B 109.2 . . ?
H29A C29 H29B 107.9 . . ?
N7 C55 C56 117.8(6) . . ?
N7 C55 C54 123.0(6) . . ?
C54 C55 C56 119.3(6) . . ?
N1 C6 C5 117.9(6) . . ?
N1 C6 C7 122.4(7) . . ?
C7 C6 C5 119.7(6) . . ?
N2 C1 C2 121.0(7) . . ?
N2 C1 C15 118.5(7) . . ?
C2 C1 C15 120.5(7) . . ?
C30 C31 H31 121.1 . . ?
C32 C31 C30 117.9(7) . . ?
C32 C31 H31 121.1 . . ?
N7 C59 C60 117.7(7) . . ?
N7 C59 C58 121.9(7) . . ?
C58 C59 C60 120.4(7) . . ?
P2 C35 H35A 108.6 . . ?
P2 C35 H35B 108.6 . . ?
N4 C35 P2 114.5(5) . . ?
N4 C35 H35A 108.6 . . ?
N4 C35 H35B 108.6 . . ?
H35A C35 H35B 107.6 . . ?
C55 C54 C53 119.0(7) . . ?
C57 C54 C55 117.2(7) . . ?
C57 C54 C53 123.7(7) . . ?
C8 C9 H9 119.8 . . ?
C8 C9 C4 120.5(7) . . ?
C4 C9 H9 119.8 . . ?
C49 C50 H50 120.4 . . ?
C49 C50 C51 119.2(7) . . ?
C51 C50 H50 120.4 . . ?
C24 C23 H23 120.0 . . ?
C24 C23 C28 120.0(7) . . ?
C28 C23 H23 120.0 . . ?
C6 C7 C10 117.4(7) . . ?
C6 C7 C8 119.3(7) . . ?
C10 C7 C8 123.3(7) . . ?
N6 C48 C49 121.2(7) . . ?
N6 C48 C61 118.8(7) . . ?
C49 C48 C61 120.0(6) . . ?
C25 C24 H24 119.5 . . ?
C23 C24 C25 121.0(7) . . ?
C23 C24 H24 119.5 . . ?
N1 C12 C11 120.8(7) . . ?
N1 C12 C14 118.5(6) . . ?
C11 C12 C14 120.8(7) . . ?
C25 C26 H26 119.3 . . ?
C25 C26 C27 121.5(7) . . ?
C27 C26 H26 119.3 . . ?
C47 C42 P2 122.0(5) . . ?
C47 C42 C43 118.7(7) . . ?
C43 C42 P2 118.9(5) . . ?
C1 C2 H2 119.9 . . ?
C3 C2 C1 120.2(7) . . ?
C3 C2 H2 119.9 . . ?
C18 C17 P1 122.6(6) . . ?
C22 C17 P1 119.0(7) . . ?
C22 C17 C18 118.2(7) . . ?
C26 C27 H27 120.2 . . ?
C26 C27 C28 119.6(7) . . ?
C28 C27 H27 120.2 . . ?
C56 C51 C50 117.1(7) . . ?
C56 C51 C52 120.1(7) . . ?
C50 C51 C52 122.8(7) . . ?
C54 C53 H53 119.3 . . ?
C52 C53 C54 121.4(7) . . ?
C52 C53 H53 119.3 . . ?
C54 C57 H57 120.6 . . ?
C58 C57 C54 118.9(7) . . ?
C58 C57 H57 120.6 . . ?
C59 C60 H60A 109.5 . . ?
C59 C60 H60B 109.5 . . ?
C59 C60 H60C 109.5 . . ?
H60A C60 H60B 109.5 . . ?
H60A C60 H60C 109.5 . . ?
H60B C60 H60C 109.5 . . ?
C23 C28 C27 119.8(7) . . ?
C23 C28 H28 120.1 . . ?
C27 C28 H28 120.1 . . ?
C41 C36 P2 120.4(6) . . ?
C41 C36 C37 119.4(7) . . ?
C37 C36 P2 120.2(6) . . ?
C31 C32 H32 119.7 . . ?
C33 C32 C31 120.7(7) . . ?
C33 C32 H32 119.7 . . ?
C16 N3 Cu1 163.8(9) . . ?
C17 C18 H18 119.5 . . ?
C17 C18 C19 121.1(8) . . ?
C19 C18 H18 119.5 . . ?
N5 C34 H34 117.7 . . ?
C33 C34 N5 124.5(8) . . ?
C33 C34 H34 117.7 . . ?
C12 C11 H11 119.9 . . ?
C10 C11 C12 120.3(8) . . ?
C10 C11 H11 119.9 . . ?
C47 C46 H46 119.8 . . ?
C45 C46 H46 119.8 . . ?
C45 C46 C47 120.3(7) . . ?
C42 C47 C46 120.8(7) . . ?
C42 C47 H47 119.6 . . ?
C46 C47 H47 119.6 . . ?
C59 C58 H58 119.8 . . ?
C57 C58 C59 120.4(7) . . ?
C57 C58 H58 119.8 . . ?
C12 C14 H14A 109.5 . . ?
C12 C14 H14B 109.5 . . ?
C12 C14 H14C 109.5 . . ?
H14A C14 H14B 109.5 . . ?
H14A C14 H14C 109.5 . . ?
H14B C14 H14C 109.5 . . ?
C45 C44 H44 119.8 . . ?
C45 C44 C43 120.3(8) . . ?
C43 C44 H44 119.9 . . ?
C36 C41 H41 120.1 . . ?
C36 C41 C40 119.8(9) . . ?
C40 C41 H41 120.1 . . ?
C7 C10 H10 120.2 . . ?
C11 C10 C7 119.6(7) . . ?
C11 C10 H10 120.2 . . ?
C46 C45 H45 120.1 . . ?
C44 C45 C46 119.7(7) . . ?
C44 C45 H45 120.1 . . ?
C9 C8 C7 121.2(7) . . ?
C9 C8 H8 119.4 . . ?
C7 C8 H8 119.4 . . ?
C51 C52 H52 119.7 . . ?
C53 C52 C51 120.6(7) . . ?
C53 C52 H52 119.7 . . ?
C1 C15 H15A 109.5 . . ?
C1 C15 H15B 109.5 . . ?
C1 C15 H15C 109.5 . . ?
H15A C15 H15B 109.5 . . ?
H15A C15 H15C 109.5 . . ?
H15B C15 H15C 109.5 . . ?
C5 C4 C9 119.5(7) . . ?
C3 C4 C5 117.8(7) . . ?
C3 C4 C9 122.7(7) . . ?
C36 C37 H37 119.7 . . ?
C38 C37 C36 120.6(9) . . ?
C38 C37 H37 119.7 . . ?
C63 O1 H1 109.5 . . ?
C62 N8 Cu2 178.6(8) . . ?
C37 C38 H38 120.9 . . ?
C37 C38 C39 118.2(10) . . ?
C39 C38 H38 120.9 . . ?
C41 C40 H40 119.8 . . ?
C39 C40 C41 120.4(9) . . ?
C39 C40 H40 119.8 . . ?
C48 C61 H61A 109.5 . . ?
C48 C61 H61B 109.5 . . ?
C48 C61 H61C 109.5 . . ?
H61A C61 H61B 109.5 . . ?
H61A C61 H61C 109.5 . . ?
H61B C61 H61C 109.5 . . ?
C42 C43 H43 119.9 . . ?
C44 C43 C42 120.2(7) . . ?
C44 C43 H43 119.9 . . ?
C2 C3 C4 119.4(7) . . ?
C2 C3 H3 120.3 . . ?
C4 C3 H3 120.3 . . ?
C22 C21 H21 119.9 . . ?
C20 C21 H21 119.9 . . ?
C20 C21 C22 120.2(9) . . ?
C32 C33 H33 121.3 . . ?
C34 C33 C32 117.5(8) . . ?
C34 C33 H33 121.3 . . ?
C17 C22 C21 119.7(9) . . ?
C17 C22 H22 120.1 . . ?
C21 C22 H22 120.1 . . ?
C38 C39 H39 119.3 . . ?
C40 C39 C38 121.4(8) . . ?
C40 C39 H39 119.3 . . ?
C21 C20 H20 119.5 . . ?
C19 C20 C21 120.9(8) . . ?
C19 C20 H20 119.5 . . ?
C18 C19 H19 120.1 . . ?
C20 C19 C18 119.8(10) . . ?
C20 C19 H19 120.1 . . ?
O2 C64 H64A 109.5 . . ?
O2 C64 H64B 109.5 . . ?
O2 C64 H64C 109.5 . . ?
H64A C64 H64B 109.5 . . ?
H64A C64 H64C 109.5 . . ?
H64B C64 H64C 109.5 . . ?
O1 C63 H63A 109.5 . . ?
O1 C63 H63B 109.5 . . ?
O1 C63 H63C 109.5 . . ?
H63A C63 H63B 109.5 . . ?
H63A C63 H63C 109.5 . . ?
H63B C63 H63C 109.5 . . ?
O3 C65 H65A 109.5 . . ?
O3 C65 H65B 109.5 . . ?
O3 C65 H65C 109.5 . . ?
H65A C65 H65B 109.5 . . ?
H65A C65 H65C 109.5 . . ?
H65B C65 H65C 109.5 . . ?

loop_
_geom_bond_atom_site_label_1
_geom_bond_atom_site_label_2
_geom_bond_distance
_geom_bond_site_symmetry_2
_geom_bond_publ_flag
Cu1 P1 2.2411(18) . ?
Cu1 N2 2.123(6) . ?
Cu1 N1 2.095(6) . ?
Cu1 N3 1.941(9) . ?
Cu2 P2 2.2372(19) . ?
Cu2 N7 2.095(6) . ?
Cu2 N6 2.123(7) . ?
Cu2 N8 1.943(8) . ?
P1 C25 1.839(7) . ?
P1 C29 1.866(7) . ?
P1 C17 1.830(8) . ?
P2 C35 1.887(7) . ?
P2 C42 1.843(7) . ?
P2 C36 1.840(8) . ?
N2 C5 1.373(9) . ?
N2 C1 1.319(10) . ?
N7 C55 1.355(10) . ?
N7 C59 1.338(9) . ?
N4 C30 1.389(9) . ?
N4 C29 1.446(8) . ?
N4 C35 1.437(8) . ?
N1 C6 1.361(9) . ?
N1 C12 1.333(10) . ?
N6 C56 1.365(9) . ?
N6 C48 1.319(10) . ?
N5 C30 1.344(9) . ?
N5 C34 1.356(10) . ?
C30 C31 1.405(9) . ?
C56 C55 1.436(10) . ?
C56 C51 1.401(10) . ?
C49 H49 0.9500 . ?
C49 C50 1.363(12) . ?
C49 C48 1.428(11) . ?
C16 N3 1.165(13) . ?
C62 N8 1.148(11) . ?
C5 C6 1.432(11) . ?
C5 C4 1.409(10) . ?
C25 C24 1.400(9) . ?
C25 C26 1.394(10) . ?
C29 H29A 0.9900 . ?
C29 H29B 0.9900 . ?
C55 C54 1.419(10) . ?
C6 C7 1.407(10) . ?
C1 C2 1.425(10) . ?
C1 C15 1.491(11) . ?
C31 H31 0.9500 . ?
C31 C32 1.386(12) . ?
C59 C60 1.503(11) . ?
C59 C58 1.404(11) . ?
C35 H35A 0.9900 . ?
C35 H35B 0.9900 . ?
C54 C53 1.436(11) . ?
C54 C57 1.415(11) . ?
C9 H9 0.9500 . ?
C9 C8 1.360(13) . ?
C9 C4 1.432(11) . ?
C50 H50 0.9500 . ?
C50 C51 1.422(11) . ?
C23 H23 0.9500 . ?
C23 C24 1.392(10) . ?
C23 C28 1.392(11) . ?
C7 C10 1.408(11) . ?
C7 C8 1.434(10) . ?
C48 C61 1.498(11) . ?
C24 H24 0.9500 . ?
C12 C11 1.416(10) . ?
C12 C14 1.501(10) . ?
C26 H26 0.9500 . ?
C26 C27 1.393(11) . ?
C42 C47 1.373(10) . ?
C42 C43 1.401(10) . ?
C2 H2 0.9500 . ?
C2 C3 1.360(12) . ?
C17 C18 1.400(12) . ?
C17 C22 1.386(12) . ?
C27 H27 0.9500 . ?
C27 C28 1.396(11) . ?
C51 C52 1.429(11) . ?
C53 H53 0.9500 . ?
C53 C52 1.346(12) . ?
C57 H57 0.9500 . ?
C57 C58 1.373(12) . ?
C60 H60A 0.9800 . ?
C60 H60B 0.9800 . ?
C60 H60C 0.9800 . ?
O2 C64 1.332(15) . ?
C28 H28 0.9500 . ?
C36 C41 1.380(11) . ?
C36 C37 1.410(12) . ?
C32 H32 0.9500 . ?
C32 C33 1.381(14) . ?
C18 H18 0.9500 . ?
C18 C19 1.400(11) . ?
C34 H34 0.9500 . ?
C34 C33 1.355(13) . ?
C11 H11 0.9500 . ?
C11 C10 1.364(12) . ?
C46 H46 0.9500 . ?
C46 C47 1.394(10) . ?
C46 C45 1.377(12) . ?
C47 H47 0.9500 . ?
C58 H58 0.9500 . ?
C14 H14A 0.9800 . ?
C14 H14B 0.9800 . ?
C14 H14C 0.9800 . ?
C44 H44 0.9500 . ?
C44 C45 1.372(13) . ?
C44 C43 1.394(12) . ?
C41 H41 0.9500 . ?
C41 C40 1.397(12) . ?
C10 H10 0.9500 . ?
C45 H45 0.9500 . ?
C8 H8 0.9500 . ?
C52 H52 0.9500 . ?
C15 H15A 0.9800 . ?
C15 H15B 0.9800 . ?
C15 H15C 0.9800 . ?
C4 C3 1.408(12) . ?
C37 H37 0.9500 . ?
C37 C38 1.394(11) . ?
O1 H1 0.8400 . ?
O1 C63 1.432(18) . ?
C38 H38 0.9500 . ?
C38 C39 1.401(17) . ?
C40 H40 0.9500 . ?
C40 C39 1.358(17) . ?
C61 H61A 0.9800 . ?
C61 H61B 0.9800 . ?
C61 H61C 0.9800 . ?
C43 H43 0.9500 . ?
C3 H3 0.9500 . ?
C21 H21 0.9500 . ?
C21 C22 1.422(14) . ?
C21 C20 1.365(18) . ?
C33 H33 0.9500 . ?
C22 H22 0.9500 . ?
C39 H39 0.9500 . ?
C20 H20 0.9500 . ?
C20 C19 1.355(16) . ?
C19 H19 0.9500 . ?
O3 C65 1.345(17) . ?
C64 H64A 0.9800 . ?
C64 H64B 0.9800 . ?
C64 H64C 0.9800 . ?
C63 H63A 0.9800 . ?
C63 H63B 0.9800 . ?
C63 H63C 0.9800 . ?
C65 H65A 0.9800 . ?
C65 H65B 0.9800 . ?
C65 H65C 0.9800 . ?
